data_2004863
loop_
_publ_author_name
'Glidewell, C.'
'Zakaria, C. M.'
'Ferguson, G.'

_publ_section_title
;
 Multiple Hydrogen-Bonding Modes in Furan-2,5-dimethanol and
 Furan-2,5-diylbis(diphenylmethanol)
;
_journal_issue 5
_journal_name_full 'Acta Crystallographica Section C'
_journal_page_first 1305
_journal_page_last 1309
_journal_paper_doi 10.1107/S0108270195014521
_journal_volume 52
_journal_year 1996
_chemical_formula_moiety 'C30 H24 O3 '
_chemical_formula_sum 'C30 H24 O3'
_chemical_formula_weight 432.49
_chemical_name_common furan-2,5-diylbis(diphenylmethanol)
_chemical_name_systematic furan-2,5-diylbis(diphenylmethanol)
_space_group_IT_number 43
_symmetry_cell_setting orthorhombic
_symmetry_space_group_name_Hall 'F -2d 2'
_symmetry_space_group_name_H-M 'F 2 d d'
_cell_angle_alpha 90
_cell_angle_beta 90
_cell_angle_gamma 90
_cell_formula_units_Z 16
_cell_length_a 9.1669(12)
_cell_length_b 24.060(3)
_cell_length_c 41.768(4)
_cell_measurement_reflns_used 25
_cell_measurement_temperature 294.0(10)
_cell_measurement_theta_max 18.15
_cell_measurement_theta_min 9.55
_cell_volume 9212.2(19)
_computing_cell_refinement 'CAD-4/PC Software'
_computing_data_collection 'CAD-4/PC Software (Enraf-Nonius, 1992)'
_computing_data_reduction 'DATRD2 in NRCVAX94 (Gabe, Le Page, Charland, Lee & White, 1989)'
_computing_molecular_graphics 'NRCVAX94, PLATON (Spek, 1995a) and PLUTON (Spek 1995b)'
_computing_publication_material 'NRCVAX94, SHELXL93  and WordPerfect'
_computing_structure_refinement 'NRCVAX94 and SHELXL93 (Sheldrick, 1993)'
_computing_structure_solution 'SHELXS86 (Sheldrick, 1985)'
_diffrn_ambient_temperature 294.0(10)
_diffrn_measurement_device 'Enraf-Nonius CAD-4'
_diffrn_measurement_method \q/2\q
_diffrn_radiation_monochromator graphite
_diffrn_radiation_source 'X-ray tube'
_diffrn_radiation_type MoK\a
_diffrn_radiation_wavelength 0.7107
_diffrn_reflns_av_R_equivalents 0.000
_diffrn_reflns_av_sigmaI/netI 0.0509
_diffrn_reflns_limit_h_max 12
_diffrn_reflns_limit_h_min 0
_diffrn_reflns_limit_k_max 33
_diffrn_reflns_limit_k_min 0
_diffrn_reflns_limit_l_max 58
_diffrn_reflns_limit_l_min 0
_diffrn_reflns_number 3537
_diffrn_reflns_theta_max 29.90
_diffrn_reflns_theta_min 2.42
_diffrn_standards_decay_% none
_diffrn_standards_interval_time 120
_diffrn_standards_number 3
_exptl_absorpt_coefficient_mu 0.079
_exptl_absorpt_correction_type none
_exptl_crystal_colour colourless
_exptl_crystal_density_diffrn 1.247
_exptl_crystal_density_method 'not measured'
_exptl_crystal_description 'triangular-shaped plate'
_exptl_crystal_F_000 3648
_exptl_crystal_size_max 0.42
_exptl_crystal_size_mid 0.37
_exptl_crystal_size_min 0.25
_refine_diff_density_max 0.118
_refine_diff_density_min -0.118
_refine_ls_abs_structure_details 'Flack (1983) parameter = 1.0(14)'
_refine_ls_abs_structure_Flack 1.0(14)
_refine_ls_extinction_coef 0.00124(10)
_refine_ls_extinction_method SHELXL93
_refine_ls_goodness_of_fit_all 0.930
_refine_ls_goodness_of_fit_obs 1.231
_refine_ls_hydrogen_treatment 'H atoms riding (SHELXL93 defaults, C---H 0.93, O---H 0.82\%A)'
_refine_ls_matrix_type full
_refine_ls_number_parameters 306
_refine_ls_number_reflns 3537
_refine_ls_number_restraints 6
_refine_ls_restrained_S_all 0.929
_refine_ls_restrained_S_obs 1.228
_refine_ls_R_factor_all 0.0982
_refine_ls_R_factor_obs 0.0394
_refine_ls_shift/esd_max 0.006
_refine_ls_shift/esd_mean 0.000
_refine_ls_structure_factor_coef Fsqd
_refine_ls_weighting_scheme
;
calc w = 1/[\s^2^(F~o~^2^) + (0.0494P)^2^]
where P = (F~o~^2^ + 2F~c~^2^)/3
;
_refine_ls_wR_factor_all 0.0989
_refine_ls_wR_factor_obs 0.0874
_reflns_number_observed 1742
_reflns_number_total 3537
_reflns_observed_criterion >2\s(I)
_cod_data_source_file cf1049.cif
_cod_data_source_block II
_cod_depositor_comments
;
The following automatic conversions were performed:
'_symmetry_cell_setting' value 'Orthorhombic' changed to 'orthorhombic'
according to '/home/saulius/struct/CIF-dictionaries/cif_core.dic'
dictionary named 'cif_core.dic' version 2.4.1 from 2010-06-29.

Automatic conversion script
Id: cif_fix_enum 1527 2010-12-29 10:47:43Z saulius 

The following automatic conversions were performed:

'_symmetry_cell_setting' value 'Orthorhombic' changed to
'orthorhombic' according to
/home/saulius/struct/CIF-dictionaries/cif_core.dic dictionary named
'cif_core.dic' version 2.4.1 from 2010-06-29.

Automatic conversion script
Id: cif_fix_values 1715 2011-07-08 13:25:40Z adriana 
;
_cod_original_cell_volume 9212.2(18)
_cod_database_code 2004863

loop_
_symmetry_equiv_pos_as_xyz
'x, y, z'
'x, -y, -z'
'x+1/4, -y+1/4, z+1/4'
'x+1/4, y+1/4, -z+1/4'
'x, y+1/2, z+1/2'
'x, -y+1/2, -z+1/2'
'x+1/4, -y+3/4, z+3/4'
'x+1/4, y+3/4, -z+3/4'
'x+1/2, y, z+1/2'
'x+1/2, -y, -z+1/2'
'x+3/4, -y+1/4, z+3/4'
'x+3/4, y+1/4, -z+3/4'
'x+1/2, y+1/2, z'
'x+1/2, -y+1/2, -z'
'x+3/4, -y+3/4, z+1/4'
'x+3/4, y+3/4, -z+1/4'

loop_
_atom_site_aniso_label
_atom_site_aniso_U_11
_atom_site_aniso_U_22
_atom_site_aniso_U_33
_atom_site_aniso_U_12
_atom_site_aniso_U_13
_atom_site_aniso_U_23
O1 0.0538(10) 0.0658(11) 0.0577(9) -0.0149(9) -0.0053(8) -0.0025(8)
C1 0.0431(13) 0.0490(13) 0.0465(11) -0.0065(10) 0.0017(10) -0.0009(10)
C11 0.0484(14) 0.0532(14) 0.0427(12) 0.0008(12) 0.0035(11) -0.0060(10)
C12 0.069(2) 0.062(2) 0.094(2) 0.007(2) -0.001(2) 0.0104(15)
C13 0.107(3) 0.074(2) 0.108(2) 0.030(2) -0.011(2) 0.007(2)
C14 0.084(3) 0.115(3) 0.089(2) 0.045(2) -0.017(2) -0.007(2)
C15 0.047(2) 0.143(3) 0.108(3) 0.012(2) -0.009(2) 0.001(2)
C16 0.051(2) 0.083(2) 0.075(2) -0.003(2) -0.0075(15) 0.007(2)
C21 0.0463(14) 0.0506(12) 0.0524(12) 0.0042(11) 0.0047(11) 0.0108(11)
C22 0.0480(15) 0.065(2) 0.081(2) 0.0033(13) 0.0163(14) 0.0137(14)
C23 0.063(2) 0.083(2) 0.098(2) 0.010(2) 0.036(2) 0.022(2)
C24 0.103(3) 0.080(2) 0.070(2) 0.034(2) 0.044(2) 0.017(2)
C25 0.096(3) 0.083(2) 0.059(2) 0.014(2) 0.011(2) -0.0015(14)
C26 0.062(2) 0.081(2) 0.0563(15) 0.002(2) 0.0077(13) -0.0036(14)
O2 0.118(2) 0.0566(11) 0.0591(10) -0.0236(12) 0.0133(12) -0.0198(9)
C2 0.087(2) 0.0415(13) 0.0416(12) -0.0114(13) 0.0094(13) -0.0093(10)
C31 0.079(2) 0.0358(12) 0.066(2) -0.0029(13) 0.025(2) 0.0017(11)
C32 0.113(3) 0.063(2) 0.083(2) 0.029(2) 0.037(2) 0.0123(15)
C33 0.126(4) 0.076(2) 0.127(3) 0.038(2) 0.068(3) 0.015(2)
C34 0.093(3) 0.071(2) 0.156(4) 0.016(2) 0.036(3) 0.025(2)
C35 0.085(3) 0.070(2) 0.116(3) -0.008(2) 0.001(2) 0.010(2)
C36 0.074(2) 0.060(2) 0.077(2) -0.0142(15) 0.011(2) -0.0032(14)
C41 0.072(2) 0.0504(14) 0.0407(11) -0.0072(13) 0.0137(12) -0.0033(10)
C42 0.094(2) 0.069(2) 0.072(2) -0.006(2) -0.009(2) -0.0021(14)
C43 0.099(3) 0.086(2) 0.083(2) 0.010(2) -0.008(2) 0.019(2)
C44 0.093(2) 0.061(2) 0.086(2) 0.019(2) 0.022(2) 0.017(2)
C45 0.098(2) 0.053(2) 0.075(2) -0.002(2) 0.021(2) -0.0024(13)
C46 0.093(2) 0.0481(14) 0.0567(14) -0.008(2) 0.0037(15) 0.0035(12)
O51 0.0613(11) 0.0416(8) 0.0462(8) -0.0055(8) 0.0078(8) -0.0025(7)
C52 0.0481(14) 0.0497(13) 0.0458(12) 0.0003(11) 0.0071(11) 0.0006(10)
C53 0.082(2) 0.0522(15) 0.0659(14) 0.0107(14) 0.029(2) -0.0009(12)
C54 0.091(2) 0.0450(13) 0.0657(15) 0.0066(14) 0.0226(15) 0.0037(12)
C55 0.066(2) 0.0382(12) 0.0529(13) -0.0065(12) 0.0087(13) -0.0031(10)

loop_
_atom_site_label
_atom_site_occupancy
_atom_site_fract_x
_atom_site_fract_y
_atom_site_fract_z
_atom_site_U_iso_or_equiv
_atom_site_thermal_displace_type
_atom_site_calc_flag
_atom_site_refinement_flags
_atom_site_type_symbol
O1 1 .1744(2) -.03076(7) .07209(4) .0591(4) Uani d . O
C1 1 .2661(3) .00340(9) .09182(5) .0462(5) Uani d . C
C11 1 .4017(3) -.02994(9) .10096(5) .0481(6) Uani d . C
C12 1 .3841(4) -.08304(12) .11286(7) .0750(8) Uani d . C
C13 1 .5024(5) -0.11463(14) .12168(9) .0965(11) Uani d . C
C14 1 .6396(5) -.0943(2) .11911(8) .0957(11) Uani d . C
C15 1 .6592(4) -.0418(2) .10754(8) .0996(11) Uani d . C
C16 1 .5394(3) -.00938(13) .09860(6) .0697(7) Uani d . C
C21 1 .1819(3) .01760(10) .12222(5) .0498(6) Uani d . C
C22 1 .0421(3) -.00061(11) .12730(7) .0646(7) Uani d . C
C23 1 -.0282(4) .01247(13) .15557(8) .0816(9) Uani d . C
C24 1 .0368(5) .04294(13) .17838(8) .0845(10) Uani d . C
C25 1 .1767(4) .06142(12) .17400(7) .0794(9) Uani d . C
C26 1 .2490(3) .04894(12) .14583(6) .0666(7) Uani d . C
O2 1 .4038(2) .06346(7) -.02004(4) .0779(6) Uani d D O
C2 1 .4692(3) .10384(9) .00114(5) .0566(7) Uani d D C
C31 1 .6313(3) .09091(9) .00585(6) .0602(7) Uani d . C
C32 1 .7178(4) .08023(11) -.02086(8) .0863(11) Uani d . C
C33 1 .8662(5) .0702(2) -.01725(11) .110(2) Uani d . C
C34 1 .9306(5) .07069(14) .01205(12) .1066(13) Uani d . C
C35 1 .8464(4) .08181(14) .03813(10) .0903(10) Uani d . C
C36 1 .6980(4) .09168(11) .03526(7) .0704(8) Uani d . C
C41 1 .4502(3) .16177(10) -.01341(5) .0545(6) Uani d . C
C42 1 .3597(4) .17166(12) -.03889(7) .0785(9) Uani d . C
C43 1 .3441(4) .22488(15) -.05104(8) .0895(10) Uani d . C
C44 1 .4149(4) .26802(13) -.03780(8) .0798(9) Uani d . C
C45 1 .5062(4) .25932(11) -.01251(7) .0749(9) Uani d . C
C46 1 .5248(4) .20639(10) -.00039(6) .0658(7) Uani d . C
O51 1 .3735(2) .04959(6) .04560(3) .0497(4) Uani d . O
C52 1 .2989(3) .05607(9) .07396(5) .0478(5) Uani d . C
C53 1 .2667(3) .10985(10) .07775(6) .0669(8) Uani d . C
C54 1 .3213(3) .13884(11) .05084(6) .0673(8) Uani d . C
C55 1 .3855(3) .10154(9) .03175(5) .0524(6) Uani d . C
H1 1 .2162 -0.0375 .0552 .089 Uiso calc R H
H12 1 .2907 -0.09769 .11494 .090 Uiso calc R H
H13 1 .4881 -0.15041 .12950 .116 Uiso calc R H
H14 1 .7194 -0.1157 .12516 .115 Uiso calc R H
H15 1 .7530 -0.0275 .10558 .120 Uiso calc R H
H16 1 .5540 .02651 .09098 .084 Uiso calc R H
H22 1 -0.0051 -0.02169 .11179 .078 Uiso calc R H
H23 1 -0.1229 -0.00017 .15887 .098 Uiso calc R H
H24 1 -0.0131 .05151 .19713 .101 Uiso calc R H
H25 1 .2227 .08218 .18983 .095 Uiso calc R H
H26 1 .3437 .06172 .14271 .080 Uiso calc R H
H2A .50 .4152 .0322 -0.0127 .117 Uiso d PD H
H2B .50 .4607 .0561 -0.0346 .117 Uiso d PD H
H32 1 .6761 .07979 -0.04116 .104 Uiso calc R H
H33 1 .9227 .0631 -0.03528 .132 Uiso calc R H
H34 1 1.0298 .06359 .01424 .128 Uiso calc R H
H35 1 .8893 .08279 .05829 .108 Uiso calc R H
H36 1 .6430 .09893 .05350 .084 Uiso calc R H
H42 1 .3084 .14240 -0.04809 .094 Uiso calc R H
H43 1 .2838 .23083 -0.06861 .107 Uiso calc R H
H44 1 .4016 .30371 -0.04585 .096 Uiso calc R H
H45 1 .5560 .28906 -0.00341 .090 Uiso calc R H
H46 1 .5881 .20066 .01669 .079 Uiso calc R H
H53 1 .2173 .12542 .09500 .080 Uiso calc R H
H54 1 .3139 .17684 .04711 .081 Uiso calc R H

loop_
_atom_type_symbol
_atom_type_description
_atom_type_scat_dispersion_real
_atom_type_scat_dispersion_imag
_atom_type_scat_source
C C 0.0033 0.0016 'International Tables Vol C Tables 4.2.6.8 and 6.1.1.4'
H H 0.0000 0.0000 'International Tables Vol C Tables 4.2.6.8 and 6.1.1.4'
O O 0.0106 0.0060 'International Tables Vol C Tables 4.2.6.8 and 6.1.1.4'

loop_
_geom_angle_atom_site_label_1
_geom_angle_atom_site_label_2
_geom_angle_atom_site_label_3
_geom_angle
_geom_angle_publ_flag
O1 C1 C52 108.4(2) yes
O1 C1 C21 108.0(2) yes
C52 C1 C21 109.0(2) yes
O1 C1 C11 108.6(2) yes
C52 C1 C11 113.9(2) yes
C21 C1 C11 108.8(2) yes
C16 C11 C12 118.1(3) ?
C16 C11 C1 123.1(2) ?
C12 C11 C1 118.8(2) ?
C13 C12 C11 121.1(3) ?
C14 C13 C12 120.8(3) ?
C13 C14 C15 119.0(3) ?
C14 C15 C16 120.5(3) ?
C11 C16 C15 120.5(3) ?
C22 C21 C26 118.6(2) ?
C22 C21 C1 122.1(2) ?
C26 C21 C1 119.3(2) ?
C21 C22 C23 119.7(3) ?
C24 C23 C22 121.6(3) ?
C23 C24 C25 119.9(3) ?
C24 C25 C26 119.5(3) ?
C25 C26 C21 120.7(3) ?
O2 C2 C55 106.6(2) yes
O2 C2 C41 108.8(2) yes
C55 C2 C41 108.4(2) yes
O2 C2 C31 110.2(2) yes
C55 C2 C31 112.4(2) yes
C41 C2 C31 110.3(2) yes
C36 C31 C32 117.7(3) ?
C36 C31 C2 123.0(2) ?
C32 C31 C2 119.2(3) ?
C33 C32 C31 120.2(4) ?
C34 C33 C32 121.4(4) ?
C33 C34 C35 118.4(4) ?
C34 C35 C36 121.4(4) ?
C31 C36 C35 120.8(3) ?
C42 C41 C46 118.0(2) ?
C42 C41 C2 122.4(2) ?
C46 C41 C2 119.6(2) ?
C41 C42 C43 120.5(3) ?
C44 C43 C42 120.9(3) ?
C43 C44 C45 119.8(3) ?
C44 C45 C46 120.1(3) ?
C45 C46 C41 120.7(3) ?
C52 O51 C55 107.3(2) yes
C53 C52 O51 108.7(2) yes
C53 C52 C1 135.6(2) yes
O51 C52 C1 115.6(2) yes
C52 C53 C54 107.8(2) yes
C55 C54 C53 107.4(2) yes
C54 C55 O51 108.8(2) yes
C54 C55 C2 135.4(2) yes
O51 C55 C2 115.7(2) yes

loop_
_geom_bond_atom_site_label_1
_geom_bond_atom_site_label_2
_geom_bond_distance
_geom_bond_publ_flag
O1 C1 1.436(3) yes
C1 C11 1.528(3) yes
C1 C21 1.525(3) yes
C1 C52 1.501(3) yes
C11 C12 1.380(4) ?
C11 C16 1.360(4) ?
C12 C13 1.375(5) ?
C13 C14 1.354(6) ?
C14 C15 1.364(5) ?
C15 C16 1.398(4) ?
C21 C22 1.370(4) ?
C21 C26 1.386(4) ?
C22 C23 1.382(4) ?
C23 C24 1.341(5) ?
C24 C25 1.370(5) ?
C25 C26 1.383(4) ?
O2 C2 1.444(3) yes
C2 C41 1.530(3) yes
C2 C31 1.531(4) yes
C2 C55 1.492(3) yes
C31 C32 1.393(4) ?
C31 C36 1.373(4) ?
C32 C33 1.390(6) ?
C33 C34 1.358(6) ?
C34 C35 1.362(5) ?
C35 C36 1.385(5) ?
C41 C42 1.370(4) ?
C41 C46 1.384(3) ?
C42 C43 1.385(4) ?
C43 C44 1.343(4) ?
C44 C45 1.364(4) ?
C45 C46 1.381(4) ?
O51 C52 1.376(3) yes
O51 C55 1.382(3) yes
C52 C53 1.337(3) yes
C53 C54 1.414(3) yes
C54 C55 1.337(3) yes

loop_
_geom_torsion_atom_site_label_1
_geom_torsion_atom_site_label_2
_geom_torsion_atom_site_label_3
_geom_torsion_atom_site_label_4
_geom_torsion
_geom_torsion_publ_flag
H1 O1 C1 C11 -65 yes
H1 O1 C1 C21 177 yes
H1 O1 C1 C52 59 yes
H2A O2 C2 C31 58 yes
H2A O2 C2 C41 179 yes
H2A O2 C2 C55 -65 yes
H2B O2 C2 C31 -40 yes
H2B O2 C2 C41 81 yes
H2B O2 C2 C55 -162 yes
O1 C1 C11 C16 132.5(2) ?
C52 C1 C11 C16 11.6(3) ?
C21 C1 C11 C16 -110.2(3) ?
O1 C1 C11 C12 -49.0(3) ?
C52 C1 C11 C12 -169.8(2) ?
C21 C1 C11 C12 68.4(3) ?
C16 C11 C12 C13 -0.9(4) ?
C1 C11 C12 C13 -179.5(3) ?
C11 C12 C13 C14 0.4(5) ?
C12 C13 C14 C15 -0.2(6) ?
C13 C14 C15 C16 0.3(6) ?
C12 C11 C16 C15 1.0(4) ?
C1 C11 C16 C15 179.6(3) ?
C14 C15 C16 C11 -0.8(5) ?
O1 C1 C21 C22 -0.8(3) ?
C52 C1 C21 C22 116.8(2) ?
C11 C1 C21 C22 -118.5(2) ?
O1 C1 C21 C26 177.9(2) ?
C52 C1 C21 C26 -64.6(3) ?
C11 C1 C21 C26 60.2(3) ?
C26 C21 C22 C23 0.0(4) ?
C1 C21 C22 C23 178.6(2) ?
C21 C22 C23 C24 0.2(4) ?
C22 C23 C24 C25 -0.6(5) ?
C23 C24 C25 C26 0.8(4) ?
C24 C25 C26 C21 -0.6(4) ?
C22 C21 C26 C25 0.2(4) ?
C1 C21 C26 C25 -178.5(2) ?
O2 C2 C31 C36 -134.8(2) ?
C55 C2 C31 C36 -16.0(3) ?
C41 C2 C31 C36 105.1(2) ?
O2 C2 C31 C32 48.2(3) ?
C55 C2 C31 C32 167.0(2) ?
C41 C2 C31 C32 -71.9(3) ?
C36 C31 C32 C33 0.7(4) ?
C2 C31 C32 C33 177.8(3) ?
C31 C32 C33 C34 -0.2(6) ?
C32 C33 C34 C35 -0.6(6) ?
C33 C34 C35 C36 0.9(5) ?
C32 C31 C36 C35 -0.4(4) ?
C2 C31 C36 C35 -177.4(3) ?
C34 C35 C36 C31 -0.4(5) ?
O2 C2 C41 C42 11.8(3) ?
C55 C2 C41 C42 -103.9(3) ?
C31 C2 C41 C42 132.7(3) ?
O2 C2 C41 C46 -169.1(2) ?
C55 C2 C41 C46 75.3(3) ?
C31 C2 C41 C46 -48.2(3) ?
C46 C41 C42 C43 -0.1(4) ?
C2 C41 C42 C43 179.1(3) ?
C41 C42 C43 C44 -1.3(5) ?
C42 C43 C44 C45 1.6(5) ?
C43 C44 C45 C46 -0.6(5) ?
C44 C45 C46 C41 -0.8(4) ?
C42 C41 C46 C45 1.0(4) ?
C2 C41 C46 C45 -178.1(2) ?
C55 O51 C52 C53 -0.4(3) ?
C55 O51 C52 C1 176.4(2) ?
O1 C1 C52 C53 113.8(3) ?
C21 C1 C52 C53 -3.6(4) ?
C11 C1 C52 C53 -125.2(3) ?
O1 C1 C52 O51 -61.9(2) yes
C21 C1 C52 O51 -179.2(2) yes
C11 C1 C52 O51 59.1(2) yes
O51 C52 C53 C54 0.5(3) ?
C1 C52 C53 C54 -175.4(3) ?
C52 C53 C54 C55 -0.4(4) ?
C53 C54 C55 O51 0.1(3) ?
C53 C54 C55 C2 -176.5(3) ?
C52 O51 C55 C54 0.2(3) ?
C52 O51 C55 C2 177.5(2) ?
O2 C2 C55 C54 -129.8(3) ?
C41 C2 C55 C54 -12.8(4) ?
C31 C2 C55 C54 109.4(4) ?
O2 C2 C55 O51 53.8(3) yes
C41 C2 C55 O51 170.8(2) yes
C31 C2 C55 O51 -67.0(3) yes
